data_7046310
loop_
_publ_author_name
'Morales Salazar, Daniel'
'Gupta, Arvind Kumar'
'Orthaber, Andreas'

_publ_section_title
;
 Reactivity studies of an imine-functionalised phosphaalkene; unusual
 electrostatic and supramolecular stabilisation of a
 \s<sup>2</sup>\l<sup>3</sup>-phosphorus motif via hydrogen bonding.
;
_journal_issue 31
_journal_name_full 'Dalton transactions (Cambridge, England : 2003)'
_journal_page_first 10404
_journal_page_last 10409
_journal_paper_doi 10.1039/c8dt01607k
_journal_volume 47
_journal_year 2018
_chemical_formula_sum 'C27 H46 Cl N2 O P'
_chemical_formula_weight 481.08
_space_group_crystal_system monoclinic
_space_group_IT_number 15
_space_group_name_Hall '-C 2yc'
_space_group_name_H-M_alt 'C 1 2/c 1'
_symmetry_space_group_name_Hall '-C 2yc'
_symmetry_space_group_name_H-M 'C 1 2/c 1'
_atom_sites_solution_hydrogens mixed
_audit_creation_method SHELXL-2014/7
_audit_update_record
;
2018-03-07 deposited with the CCDC.
2018-05-11 downloaded from the CCDC.
;
_cell_angle_alpha 90
_cell_angle_beta 107.542(2)
_cell_angle_gamma 90
_cell_formula_units_Z 8
_cell_length_a 37.4034(9)
_cell_length_b 8.1220(2)
_cell_length_c 19.1281(4)
_cell_measurement_reflns_used 4085
_cell_measurement_temperature 150(2)
_cell_measurement_theta_max 20.89
_cell_measurement_theta_min 2.18
_cell_volume 5540.7(2)
_computing_cell_refinement 'Bruker SAINT'
_computing_data_collection 'Bruker APEX2'
_computing_data_reduction 'Bruker SAINT'
_computing_molecular_graphics 'Bruker SHELXTL'
_computing_publication_material 'Bruker SHELXTL'
_computing_structure_refinement 'SHELXL-2014/7 (Sheldrick, 2014)'
_computing_structure_solution 'SHELXS-97 (Sheldrick 2008)'
_diffrn_ambient_temperature 150(2)
_diffrn_measured_fraction_theta_full 1.000
_diffrn_measured_fraction_theta_max 1.000
_diffrn_measurement_device_type 'Bruker APEX-II CCD'
_diffrn_measurement_method '\f and \w scans'
_diffrn_radiation_type MoK\a
_diffrn_radiation_wavelength 0.71073
_diffrn_reflns_av_R_equivalents 0.0758
_diffrn_reflns_av_unetI/netI 0.0473
_diffrn_reflns_Laue_measured_fraction_full 1.000
_diffrn_reflns_Laue_measured_fraction_max 1.000
_diffrn_reflns_limit_h_max 45
_diffrn_reflns_limit_h_min -45
_diffrn_reflns_limit_k_max 9
_diffrn_reflns_limit_k_min -9
_diffrn_reflns_limit_l_max 23
_diffrn_reflns_limit_l_min -23
_diffrn_reflns_number 38412
_diffrn_reflns_point_group_measured_fraction_full 1.000
_diffrn_reflns_point_group_measured_fraction_max 1.000
_diffrn_reflns_theta_full 25.242
_diffrn_reflns_theta_max 25.499
_diffrn_reflns_theta_min 2.180
_exptl_absorpt_coefficient_mu 0.216
_exptl_absorpt_correction_T_max 0.7457
_exptl_absorpt_correction_T_min 0.7088
_exptl_absorpt_correction_type multi-scan
_exptl_absorpt_process_details SADABS
_exptl_crystal_colour colourless
_exptl_crystal_density_diffrn 1.153
_exptl_crystal_description prism
_exptl_crystal_F_000 2096
_exptl_crystal_size_max 0.34
_exptl_crystal_size_mid 0.26
_exptl_crystal_size_min 0.20
_refine_diff_density_max 1.139
_refine_diff_density_min -0.410
_refine_diff_density_rms 0.073
_refine_ls_extinction_method none
_refine_ls_goodness_of_fit_ref 1.057
_refine_ls_hydrogen_treatment mixed
_refine_ls_matrix_type full
_refine_ls_number_parameters 310
_refine_ls_number_reflns 5165
_refine_ls_number_restraints 1
_refine_ls_restrained_S_all 1.057
_refine_ls_R_factor_all 0.0783
_refine_ls_R_factor_gt 0.0540
_refine_ls_shift/su_max 0.001
_refine_ls_shift/su_mean 0.000
_refine_ls_structure_factor_coef Fsqd
_refine_ls_weighting_details 'w=1/[\s^2^(Fo^2^)+(0.0855P)^2^+8.3832P] where P=(Fo^2^+2Fc^2^)/3'
_refine_ls_weighting_scheme calc
_refine_ls_wR_factor_gt 0.1499
_refine_ls_wR_factor_ref 0.1681
_reflns_Friedel_coverage 0.000
_reflns_number_gt 3753
_reflns_number_total 5165
_reflns_threshold_expression 'I > 2\s(I)'
_cod_data_source_file c8dt01607k2.cif
_cod_data_source_block AG_AG_116_0m_a
_cod_depositor_comments 'Adding full bibliography for 7046305--7046310.cif.'
_cod_database_code 7046310
_shelx_shelxl_version_number 2014/7
_shelx_space_group_comment
;
The symmetry employed for this shelxl refinement is uniquely defined
by the following loop, which should always be used as a source of
symmetry information in preference to the above space-group names.
They are only intended as comments.
;

loop_
_space_group_symop_operation_xyz
'x, y, z'
'-x, y, -z+1/2'
'x+1/2, y+1/2, z'
'-x+1/2, y+1/2, -z+1/2'
'-x, -y, -z'
'x, -y, z-1/2'
'-x+1/2, -y+1/2, -z'
'x+1/2, -y+1/2, z-1/2'

loop_
_atom_site_label
_atom_site_type_symbol
_atom_site_fract_x
_atom_site_fract_y
_atom_site_fract_z
_atom_site_U_iso_or_equiv
_atom_site_adp_type
_atom_site_occupancy
_atom_site_site_symmetry_order
_atom_site_calc_flag
_atom_site_refinement_flags_posn
_atom_site_refinement_flags_adp
C1 C 0.33123(8) 0.6189(4) 0.24463(15) 0.0285(6) Uani 1 1 d . .
C2 C 0.35028(9) 0.7725(4) 0.22815(16) 0.0350(7) Uani 1 1 d . .
H2A H 0.3335 0.8673 0.2273 0.042 Uiso 1 1 calc R U
H2B H 0.3734 0.7904 0.2694 0.042 Uiso 1 1 calc R U
C3 C 0.36069(11) 0.7752(5) 0.1585(2) 0.0508(9) Uani 1 1 d . .
H3A H 0.3786 0.6846 0.1601 0.061 Uiso 1 1 calc R U
H3B H 0.3738 0.8800 0.1562 0.061 Uiso 1 1 calc R U
C4 C 0.32802(9) 0.7581(4) 0.08835(17) 0.0402(8) Uani 1 1 d . .
H4A H 0.3106 0.8517 0.0842 0.048 Uiso 1 1 calc R U
H4B H 0.3376 0.7608 0.0454 0.048 Uiso 1 1 calc R U
C5 C 0.30735(9) 0.5981(4) 0.08863(17) 0.0368(7) Uani 1 1 d . .
H5A H 0.2939 0.5673 0.0374 0.044 Uiso 1 1 calc R U
H5B H 0.3259 0.5105 0.1095 0.044 Uiso 1 1 calc R U
C6 C 0.29117(8) 0.6003(3) 0.20263(16) 0.0277(6) Uani 1 1 d . .
C7 C 0.22654(9) 0.5597(5) 0.20260(19) 0.0448(9) Uani 1 1 d . .
H7A H 0.2119 0.5960 0.2351 0.054 Uiso 1 1 calc R U
H7B H 0.2209 0.4422 0.1904 0.054 Uiso 1 1 calc R U
C8 C 0.21611(8) 0.6612(4) 0.13361(19) 0.0417(8) Uani 1 1 d . .
H8A H 0.2197 0.7796 0.1462 0.050 Uiso 1 1 calc R U
H8B H 0.1894 0.6434 0.1061 0.050 Uiso 1 1 calc R U
C9 C 0.24040(9) 0.6118(5) 0.08705(18) 0.0454(9) Uani 1 1 d . .
H9A H 0.2324 0.5023 0.0652 0.054 Uiso 1 1 calc R U
H9B H 0.2370 0.6919 0.0465 0.054 Uiso 1 1 calc R U
C10 C 0.39844(7) 0.5284(3) 0.34510(15) 0.0242(6) Uani 1 1 d . .
C11 C 0.42509(8) 0.4523(3) 0.31640(15) 0.0246(6) Uani 1 1 d . .
C12 C 0.46124(7) 0.5187(3) 0.33539(15) 0.0251(6) Uani 1 1 d . .
H12 H 0.4790 0.4707 0.3149 0.030 Uiso 1 1 calc R U
C13 C 0.47237(7) 0.6508(3) 0.38251(15) 0.0245(6) Uani 1 1 d . .
C14 C 0.44671(7) 0.7114(3) 0.41600(15) 0.0259(6) Uani 1 1 d . .
H14 H 0.4545 0.7971 0.4511 0.031 Uiso 1 1 calc R U
C15 C 0.41019(7) 0.6518(3) 0.40016(15) 0.0247(6) Uani 1 1 d . .
C16 C 0.41777(8) 0.2899(3) 0.27123(16) 0.0280(6) Uani 1 1 d . .
C17 C 0.45302(9) 0.2282(4) 0.25475(18) 0.0360(7) Uani 1 1 d . .
H17A H 0.4732 0.2136 0.3008 0.054 Uiso 1 1 calc R U
H17B H 0.4607 0.3088 0.2240 0.054 Uiso 1 1 calc R U
H17C H 0.4477 0.1226 0.2289 0.054 Uiso 1 1 calc R U
C18 C 0.38791(9) 0.3047(4) 0.19618(16) 0.0371(7) Uani 1 1 d . .
H18A H 0.3871 0.2024 0.1685 0.056 Uiso 1 1 calc R U
H18B H 0.3942 0.3968 0.1690 0.056 Uiso 1 1 calc R U
H18C H 0.3634 0.3242 0.2031 0.056 Uiso 1 1 calc R U
C19 C 0.40631(9) 0.1562(4) 0.31676(18) 0.0363(7) Uani 1 1 d . .
H19A H 0.4035 0.0510 0.2906 0.054 Uiso 1 1 calc R U
H19B H 0.3824 0.1864 0.3245 0.054 Uiso 1 1 calc R U
H19C H 0.4257 0.1458 0.3643 0.054 Uiso 1 1 calc R U
C20 C 0.38611(8) 0.7119(3) 0.44838(15) 0.0276(6) Uani 1 1 d . .
C21 C 0.40992(9) 0.8069(4) 0.51603(17) 0.0394(8) Uani 1 1 d . .
H21A H 0.4193 0.9084 0.5002 0.059 Uiso 1 1 calc R U
H21B H 0.4311 0.7384 0.5433 0.059 Uiso 1 1 calc R U
H21C H 0.3945 0.8343 0.5476 0.059 Uiso 1 1 calc R U
C22 C 0.36932(9) 0.5646(4) 0.47737(17) 0.0343(7) Uani 1 1 d . .
H22A H 0.3572 0.6028 0.5132 0.052 Uiso 1 1 calc R U
H22B H 0.3893 0.4866 0.5010 0.052 Uiso 1 1 calc R U
H22C H 0.3508 0.5102 0.4365 0.052 Uiso 1 1 calc R U
C23 C 0.35479(8) 0.8317(4) 0.40831(17) 0.0329(7) Uani 1 1 d . .
H23A H 0.3369 0.7746 0.3674 0.049 Uiso 1 1 calc R U
H23B H 0.3657 0.9251 0.3895 0.049 Uiso 1 1 calc R U
H23C H 0.3418 0.8716 0.4425 0.049 Uiso 1 1 calc R U
C24 C 0.51153(7) 0.7269(3) 0.40124(16) 0.0271(6) Uani 1 1 d . .
C25 C 0.53710(8) 0.6371(4) 0.36512(19) 0.0400(8) Uani 1 1 d . .
H25A H 0.5402 0.5225 0.3819 0.060 Uiso 1 1 calc R U
H25B H 0.5617 0.6912 0.3785 0.060 Uiso 1 1 calc R U
H25C H 0.5259 0.6398 0.3117 0.060 Uiso 1 1 calc R U
C26 C 0.50765(9) 0.9060(4) 0.37404(19) 0.0384(8) Uani 1 1 d . .
H26A H 0.4962 0.9077 0.3207 0.058 Uiso 1 1 calc R U
H26B H 0.5325 0.9573 0.3867 0.058 Uiso 1 1 calc R U
H26C H 0.4917 0.9671 0.3974 0.058 Uiso 1 1 calc R U
C27 C 0.53036(8) 0.7241(4) 0.48459(16) 0.0373(7) Uani 1 1 d . .
H27A H 0.5150 0.7861 0.5089 0.056 Uiso 1 1 calc R U
H27B H 0.5553 0.7745 0.4961 0.056 Uiso 1 1 calc R U
H27C H 0.5328 0.6099 0.5020 0.056 Uiso 1 1 calc R U
Cl1 Cl 0.26161(2) 0.60501(10) 0.39794(4) 0.0369(2) Uani 1 1 d . .
N1 N 0.26667(7) 0.5807(3) 0.23962(15) 0.0345(6) Uani 1 1 d . .
N2 N 0.28042(7) 0.6055(3) 0.13042(13) 0.0307(6) Uani 1 1 d . .
O1 O 0.19113(8) 0.6918(3) 0.45344(16) 0.0560(7) Uani 1 1 d D .
P1 P 0.34860(2) 0.47124(9) 0.30710(4) 0.0277(2) Uani 1 1 d . .
H1N H 0.2740(11) 0.585(5) 0.298(2) 0.061(11) Uiso 1 1 d . .
H1S H 0.2060(12) 0.750(5) 0.493(2) 0.087(16) Uiso 1 1 d D .
H2S H 0.2078(11) 0.671(5) 0.427(2) 0.065(13) Uiso 1 1 d D .

loop_
_atom_site_aniso_label
_atom_site_aniso_U_11
_atom_site_aniso_U_22
_atom_site_aniso_U_33
_atom_site_aniso_U_23
_atom_site_aniso_U_13
_atom_site_aniso_U_12
C1 0.0265(15) 0.0331(16) 0.0250(15) -0.0020(12) 0.0064(12) -0.0032(12)
C2 0.0358(17) 0.0360(17) 0.0290(17) 0.0018(13) 0.0033(13) -0.0126(13)
C3 0.056(2) 0.048(2) 0.051(2) 0.0039(18) 0.0198(18) -0.0067(17)
C4 0.0463(19) 0.048(2) 0.0262(17) 0.0042(14) 0.0110(14) 0.0000(15)
C5 0.0415(18) 0.0407(18) 0.0271(16) -0.0013(14) 0.0087(14) 0.0098(14)
C6 0.0279(15) 0.0230(14) 0.0292(16) -0.0034(12) 0.0042(12) -0.0030(11)
C7 0.0242(16) 0.057(2) 0.048(2) 0.0035(17) 0.0028(14) -0.0094(14)
C8 0.0254(16) 0.0435(19) 0.048(2) 0.0052(16) -0.0008(14) -0.0028(13)
C9 0.0335(18) 0.056(2) 0.0349(19) 0.0010(16) -0.0069(14) -0.0005(15)
C10 0.0215(13) 0.0251(14) 0.0249(15) 0.0027(12) 0.0053(11) -0.0027(11)
C11 0.0285(14) 0.0227(14) 0.0225(14) 0.0038(11) 0.0075(12) -0.0001(11)
C12 0.0243(14) 0.0262(14) 0.0256(15) 0.0020(12) 0.0087(11) 0.0023(11)
C13 0.0227(14) 0.0254(14) 0.0235(14) 0.0036(11) 0.0040(11) -0.0005(11)
C14 0.0264(14) 0.0268(14) 0.0227(14) -0.0006(11) 0.0047(11) 0.0000(11)
C15 0.0230(14) 0.0260(14) 0.0243(15) 0.0028(12) 0.0060(11) 0.0010(11)
C16 0.0310(15) 0.0236(14) 0.0277(16) -0.0020(12) 0.0065(12) -0.0013(11)
C17 0.0370(17) 0.0302(16) 0.0423(19) -0.0049(14) 0.0141(14) 0.0001(13)
C18 0.0433(18) 0.0350(17) 0.0292(17) -0.0076(13) 0.0052(14) 0.0052(14)
C19 0.0427(18) 0.0262(16) 0.0396(19) -0.0014(13) 0.0118(15) -0.0058(13)
C20 0.0252(14) 0.0321(15) 0.0268(15) 0.0017(12) 0.0101(12) 0.0008(12)
C21 0.0387(18) 0.049(2) 0.0333(18) -0.0069(15) 0.0149(14) -0.0044(15)
C22 0.0349(17) 0.0376(17) 0.0333(17) 0.0046(14) 0.0145(14) 0.0030(13)
C23 0.0367(16) 0.0326(16) 0.0326(17) 0.0002(13) 0.0155(14) 0.0048(13)
C24 0.0216(14) 0.0286(15) 0.0305(16) 0.0002(12) 0.0069(12) -0.0015(11)
C25 0.0249(15) 0.049(2) 0.047(2) -0.0090(16) 0.0131(14) -0.0050(13)
C26 0.0328(17) 0.0343(17) 0.047(2) 0.0064(15) 0.0095(15) -0.0048(13)
C27 0.0271(16) 0.0495(19) 0.0311(17) -0.0030(15) 0.0025(13) -0.0042(14)
Cl1 0.0408(4) 0.0477(5) 0.0276(4) -0.0046(3) 0.0183(3) 0.0017(3)
N1 0.0242(13) 0.0421(15) 0.0346(15) 0.0001(12) 0.0050(11) -0.0069(11)
N2 0.0286(13) 0.0321(14) 0.0275(14) -0.0013(11) 0.0026(10) 0.0007(10)
O1 0.0496(16) 0.0541(17) 0.0650(19) -0.0094(14) 0.0184(14) 0.0035(13)
P1 0.0227(4) 0.0292(4) 0.0300(4) 0.0015(3) 0.0062(3) -0.0036(3)

loop_
_atom_type_symbol
_atom_type_description
_atom_type_scat_dispersion_real
_atom_type_scat_dispersion_imag
_atom_type_scat_source
C C 0.0033 0.0016 'International Tables Vol C Tables 4.2.6.8 and 6.1.1.4'
H H 0.0000 0.0000 'International Tables Vol C Tables 4.2.6.8 and 6.1.1.4'
N N 0.0061 0.0033 'International Tables Vol C Tables 4.2.6.8 and 6.1.1.4'
O O 0.0106 0.0060 'International Tables Vol C Tables 4.2.6.8 and 6.1.1.4'
P P 0.1023 0.0942 'International Tables Vol C Tables 4.2.6.8 and 6.1.1.4'
Cl Cl 0.1484 0.1585 'International Tables Vol C Tables 4.2.6.8 and 6.1.1.4'

loop_
_geom_angle_atom_site_label_1
_geom_angle_atom_site_label_2
_geom_angle_atom_site_label_3
_geom_angle
C6 C1 C2 115.7(2)
C6 C1 P1 115.1(2)
C2 C1 P1 129.1(2)
C3 C2 C1 117.5(3)
C3 C2 H2A 107.9
C1 C2 H2A 107.9
C3 C2 H2B 107.9
C1 C2 H2B 107.9
H2A C2 H2B 107.2
C2 C3 C4 115.3(3)
C2 C3 H3A 108.5
C4 C3 H3A 108.5
C2 C3 H3B 108.5
C4 C3 H3B 108.5
H3A C3 H3B 107.5
C5 C4 C3 110.5(3)
C5 C4 H4A 109.5
C3 C4 H4A 109.5
C5 C4 H4B 109.5
C3 C4 H4B 109.5
H4A C4 H4B 108.1
N2 C5 C4 113.8(3)
N2 C5 H5A 108.8
C4 C5 H5A 108.8
N2 C5 H5B 108.8
C4 C5 H5B 108.8
H5A C5 H5B 107.7
N2 C6 N1 121.4(3)
N2 C6 C1 120.4(3)
N1 C6 C1 118.2(3)
N1 C7 C8 108.5(3)
N1 C7 H7A 110.0
C8 C7 H7A 110.0
N1 C7 H7B 110.0
C8 C7 H7B 110.0
H7A C7 H7B 108.4
C7 C8 C9 109.2(3)
C7 C8 H8A 109.8
C9 C8 H8A 109.8
C7 C8 H8B 109.8
C9 C8 H8B 109.8
H8A C8 H8B 108.3
N2 C9 C8 111.5(3)
N2 C9 H9A 109.3
C8 C9 H9A 109.3
N2 C9 H9B 109.3
C8 C9 H9B 109.3
H9A C9 H9B 108.0
C11 C10 C15 119.8(2)
C11 C10 P1 118.9(2)
C15 C10 P1 121.2(2)
C12 C11 C10 118.0(2)
C12 C11 C16 117.8(2)
C10 C11 C16 123.9(2)
C13 C12 C11 123.1(3)
C13 C12 H12 118.4
C11 C12 H12 118.4
C12 C13 C14 117.4(2)
C12 C13 C24 123.1(2)
C14 C13 C24 119.5(2)
C15 C14 C13 122.9(3)
C15 C14 H14 118.6
C13 C14 H14 118.6
C14 C15 C10 118.0(2)
C14 C15 C20 118.0(2)
C10 C15 C20 123.8(2)
C17 C16 C19 106.9(2)
C17 C16 C18 105.2(2)
C19 C16 C18 109.8(2)
C17 C16 C11 112.0(2)
C19 C16 C11 108.5(2)
C18 C16 C11 114.2(2)
C16 C17 H17A 109.5
C16 C17 H17B 109.5
H17A C17 H17B 109.5
C16 C17 H17C 109.5
H17A C17 H17C 109.5
H17B C17 H17C 109.5
C16 C18 H18A 109.5
C16 C18 H18B 109.5
H18A C18 H18B 109.5
C16 C18 H18C 109.5
H18A C18 H18C 109.5
H18B C18 H18C 109.5
C16 C19 H19A 109.5
C16 C19 H19B 109.5
H19A C19 H19B 109.5
C16 C19 H19C 109.5
H19A C19 H19C 109.5
H19B C19 H19C 109.5
C22 C20 C23 109.9(2)
C22 C20 C21 106.5(2)
C23 C20 C21 105.2(2)
C22 C20 C15 110.2(2)
C23 C20 C15 113.2(2)
C21 C20 C15 111.4(2)
C20 C21 H21A 109.5
C20 C21 H21B 109.5
H21A C21 H21B 109.5
C20 C21 H21C 109.5
H21A C21 H21C 109.5
H21B C21 H21C 109.5
C20 C22 H22A 109.5
C20 C22 H22B 109.5
H22A C22 H22B 109.5
C20 C22 H22C 109.5
H22A C22 H22C 109.5
H22B C22 H22C 109.5
C20 C23 H23A 109.5
C20 C23 H23B 109.5
H23A C23 H23B 109.5
C20 C23 H23C 109.5
H23A C23 H23C 109.5
H23B C23 H23C 109.5
C25 C24 C13 112.8(2)
C25 C24 C26 107.9(3)
C13 C24 C26 108.5(2)
C25 C24 C27 108.0(2)
C13 C24 C27 110.1(2)
C26 C24 C27 109.4(2)
C24 C25 H25A 109.5
C24 C25 H25B 109.5
H25A C25 H25B 109.5
C24 C25 H25C 109.5
H25A C25 H25C 109.5
H25B C25 H25C 109.5
C24 C26 H26A 109.5
C24 C26 H26B 109.5
H26A C26 H26B 109.5
C24 C26 H26C 109.5
H26A C26 H26C 109.5
H26B C26 H26C 109.5
C24 C27 H27A 109.5
C24 C27 H27B 109.5
H27A C27 H27B 109.5
C24 C27 H27C 109.5
H27A C27 H27C 109.5
H27B C27 H27C 109.5
C6 N1 C7 121.9(3)
C6 N1 H1N 124(2)
C7 N1 H1N 114(2)
C6 N2 C5 121.9(2)
C6 N2 C9 121.8(3)
C5 N2 C9 116.3(2)
H1S O1 H2S 102(4)
C1 P1 C10 103.24(13)

loop_
_geom_bond_atom_site_label_1
_geom_bond_atom_site_label_2
_geom_bond_distance
C1 C6 1.479(4)
C1 C2 1.516(4)
C1 P1 1.680(3)
C2 C3 1.497(5)
C2 H2A 0.9900
C2 H2B 0.9900
C3 C4 1.525(5)
C3 H3A 0.9900
C3 H3B 0.9900
C4 C5 1.512(5)
C4 H4A 0.9900
C4 H4B 0.9900
C5 N2 1.464(4)
C5 H5A 0.9900
C5 H5B 0.9900
C6 N2 1.318(4)
C6 N1 1.326(4)
C7 N1 1.464(4)
C7 C8 1.505(5)
C7 H7A 0.9900
C7 H7B 0.9900
C8 C9 1.506(5)
C8 H8A 0.9900
C8 H8B 0.9900
C9 N2 1.477(4)
C9 H9A 0.9900
C9 H9B 0.9900
C10 C11 1.416(4)
C10 C15 1.424(4)
C10 P1 1.844(3)
C11 C12 1.398(4)
C11 C16 1.556(4)
C12 C13 1.382(4)
C12 H12 0.9500
C13 C14 1.395(4)
C13 C24 1.529(4)
C14 C15 1.394(4)
C14 H14 0.9500
C15 C20 1.549(4)
C16 C17 1.530(4)
C16 C19 1.531(4)
C16 C18 1.535(4)
C17 H17A 0.9800
C17 H17B 0.9800
C17 H17C 0.9800
C18 H18A 0.9800
C18 H18B 0.9800
C18 H18C 0.9800
C19 H19A 0.9800
C19 H19B 0.9800
C19 H19C 0.9800
C20 C22 1.531(4)
C20 C23 1.538(4)
C20 C21 1.539(4)
C21 H21A 0.9800
C21 H21B 0.9800
C21 H21C 0.9800
C22 H22A 0.9800
C22 H22B 0.9800
C22 H22C 0.9800
C23 H23A 0.9800
C23 H23B 0.9800
C23 H23C 0.9800
C24 C25 1.524(4)
C24 C26 1.537(4)
C24 C27 1.537(4)
C25 H25A 0.9800
C25 H25B 0.9800
C25 H25C 0.9800
C26 H26A 0.9800
C26 H26B 0.9800
C26 H26C 0.9800
C27 H27A 0.9800
C27 H27B 0.9800
C27 H27C 0.9800
N1 H1N 1.07(4)
O1 H1S 0.93(3)
O1 H2S 0.92(3)
